data_8100682
loop_
_publ_author_name
'Czaun, M.'
'Ganszky, I.'
'Speier, G.'
'P\'ark\'anyi, L.'

_publ_section_title
;
Crystal structure of 1H-2-phenyl-3-hydroxy-4-oxoquinoline---dimethyl 
sulfoxide (1:1), C~15~H~11~NO~2~ &#x00B7; C~2~H~6~SO
;
_journal_issue 3
_journal_name_full 'Zeitschrift f\"ur Kristallographie - New Crystal Structures'
_journal_page_first 379
_journal_page_last 380
_journal_volume 217
_journal_year 2002
_chemical_formula_structural 'C15 H11 NO2 . C2 H6 SO'
_chemical_formula_sum 'C17 H17 N O3 S'
_chemical_formula_weight 315.38
_space_group_IT_number 14
_symmetry_cell_setting monoclinic
_symmetry_space_group_name_Hall '-P 2ybc'
_symmetry_space_group_name_H-M 'P 1 21/c 1'
_cell_angle_alpha 90.00
_cell_angle_beta 114.76(1)
_cell_angle_gamma 90.00
_cell_formula_units_Z 8
_cell_length_a 17.817(2)
_cell_length_b 10.953(2)
_cell_length_c 17.884(2)
_cell_measurement_temperature 293(2)
_cell_volume 3169.2(8)
_diffrn_ambient_temperature 293(2)
_exptl_crystal_density_diffrn 1.322
_cod_original_sg_symbol_H-M 'P 21/c'
_cod_database_code 8100682

loop_
_symmetry_equiv_pos_as_xyz
'x, y, z'
'x, -y+1/2, z+1/2'
'-x, -y, -z'
'-x, y-1/2, -z-1/2'

loop_
_atom_site_label
_atom_site_type_symbol
_atom_site_fract_x
_atom_site_fract_y
_atom_site_fract_z
_atom_site_U_iso_or_equiv
_atom_site_adp_type
_atom_site_occupancy
_atom_site_symmetry_multiplicity
_atom_site_Wyckoff_symbol
_atom_site_calc_flag
_atom_site_refinement_flags
_atom_site_disorder_assembly
_atom_site_disorder_group
N1 N 0.15141(8) 0.11522(11) 0.01805(8) 0.0433(3) Uani 1 4 e d . . .
H1 H 0.1652 0.0507 -0.0049 0.056 Uiso 1 4 e d R . .
C2 C 0.20302(9) 0.17048(13) 0.08925(9) 0.0391(3) Uani 1 4 e d . . .
C3 C 0.18490(9) 0.28881(13) 0.10740(9) 0.0406(3) Uani 1 4 e d . . .
C4 C 0.11083(9) 0.35095(13) 0.05131(9) 0.0431(3) Uani 1 4 e d . . .
C5 C 0.06160(9) 0.28650(13) -0.02303(9) 0.0419(3) Uani 1 4 e d . . .
C6 C 0.08253(9) 0.17156(14) -0.03805(9) 0.0413(3) Uani 1 4 e d . . .
O7 O 0.09068(8) 0.45556(11) 0.06515(8) 0.0633(4) Uani 1 4 e d . . .
O8 O -0.00659(7) 0.34236(11) -0.07993(7) 0.0546(3) Uani 1 4 e d . . .
H8 H -0.0154 0.4087 -0.0585 0.071 Uiso 1 4 e d R . .
C9 C 0.27540(10) 0.10944(15) 0.14447(10) 0.0483(4) Uani 1 4 e d . . .
H9 H 0.2872 0.0308 0.1330 0.063 Uiso 1 4 e calc R . .
C10 C 0.32735(11) 0.16766(17) 0.21452(10) 0.0533(4) Uani 1 4 e d . . .
H10 H 0.3746 0.1277 0.2510 0.069 Uiso 1 4 e calc R . .
C11 C 0.31096(11) 0.28631(17) 0.23259(10) 0.0565(4) Uani 1 4 e d . . .
H11 H 0.3475 0.3250 0.2802 0.073 Uiso 1 4 e calc R . .
C12 C 0.24109(11) 0.34514(15) 0.18013(10) 0.0525(4) Uani 1 4 e d . . .
H12 H 0.2304 0.4238 0.1927 0.068 Uiso 1 4 e calc R . .
C13 C 0.03585(10) 0.10042(15) -0.11469(10) 0.0484(4) Uani 1 4 e d . . .
C14 C 0.07422(13) 0.0683(2) -0.16426(13) 0.0704(6) Uani 1 4 e d . . .
H14 H 0.1282 0.0934 -0.1507 0.091 Uiso 1 4 e calc R . .
C15 C 0.03286(15) -0.0014(3) -0.23450(14) 0.0875(8) Uani 1 4 e d . . .
H15 H 0.0593 -0.0230 -0.2677 0.114 Uiso 1 4 e calc R . .
C16 C -0.04641(13) -0.0383(2) -0.25485(14) 0.0824(7) Uani 1 4 e d . . .
H16 H -0.0740 -0.0855 -0.3017 0.107 Uiso 1 4 e calc R . .
C17 C -0.08519(14) -0.0054(3) -0.20579(17) 0.0956(9) Uani 1 4 e d . . .
H17 H -0.1393 -0.0302 -0.2198 0.124 Uiso 1 4 e calc R . .
C18 C -0.04471(12) 0.0643(2) -0.13567(15) 0.0791(7) Uani 1 4 e d . . .
H18 H -0.0716 0.0866 -0.1030 0.103 Uiso 1 4 e calc R . .
N1' N 0.35448(7) 0.61458(10) 0.45823(7) 0.0364(2) Uani 1 4 e d . . .
H1' H 0.3633 0.5333 0.4777 0.047 Uiso 1 4 e d R . .
C2' C 0.31596(8) 0.66738(12) 0.38237(8) 0.0350(3) Uani 1 4 e d . . .
C3' C 0.33728(8) 0.78646(12) 0.36967(8) 0.0347(3) Uani 1 4 e d . . .
C4' C 0.39832(9) 0.85444(12) 0.43677(8) 0.0361(3) Uani 1 4 e d . . .
C5' C 0.43403(9) 0.79291(12) 0.51437(8) 0.0356(3) Uani 1 4 e d . . .
C6' C 0.41217(8) 0.67545(11) 0.52357(8) 0.0326(3) Uani 1 4 e d . . .
O7' O 0.41809(8) 0.96213(10) 0.42815(7) 0.0570(3) Uani 1 4 e d . . .
O8' O 0.49053(7) 0.85269(10) 0.58075(6) 0.0493(3) Uani 1 4 e d . . .
H8' H 0.5109 0.9064 0.5628 0.064 Uiso 1 4 e d R . .
C9' C 0.25497(10) 0.60255(14) 0.31693(10) 0.0486(4) Uani 1 4 e d . . .
H9' H 0.2406 0.5236 0.3249 0.063 Uiso 1 4 e calc R . .
C10' C 0.21712(11) 0.65757(16) 0.24117(10) 0.0567(4) Uani 1 4 e d . . .
H10' H 0.1761 0.6158 0.1982 0.074 Uiso 1 4 e calc R . .
C11' C 0.23923(12) 0.77567(16) 0.22752(10) 0.0578(4) Uani 1 4 e d . . .
H11' H 0.2142 0.8104 0.1754 0.075 Uiso 1 4 e calc R . .
C12' C 0.29732(10) 0.83941(14) 0.29054(9) 0.0473(4) Uani 1 4 e d . . .
H12' H 0.3109 0.9184 0.2815 0.061 Uiso 1 4 e calc R . .
C13' C 0.44968(8) 0.60930(12) 0.60359(8) 0.0351(3) Uani 1 4 e d . . .
C14' C 0.49538(12) 0.50397(16) 0.61193(10) 0.0518(4) Uani 1 4 e d . . .
H14' H 0.5015 0.4721 0.5666 0.067 Uiso 1 4 e calc R . .
C15' C 0.53212(12) 0.44570(18) 0.68753(11) 0.0586(4) Uani 1 4 e d . . .
H15' H 0.5635 0.3757 0.6928 0.076 Uiso 1 4 e calc R . .
C16' C 0.52263(11) 0.49020(17) 0.75438(10) 0.0520(4) Uani 1 4 e d . . .
H16' H 0.5477 0.4510 0.8050 0.068 Uiso 1 4 e calc R . .
C17' C 0.47590(11) 0.59300(17) 0.74653(9) 0.0522(4) Uani 1 4 e d . . .
H17' H 0.4685 0.6225 0.7917 0.068 Uiso 1 4 e calc R . .
C18' C 0.43963(11) 0.65331(15) 0.67154(9) 0.0459(3) Uani 1 4 e d . . .
H18' H 0.4085 0.7234 0.6668 0.060 Uiso 1 4 e calc R . .
S1 S 0.34062(3) 0.26570(4) 0.45089(3) 0.05584(13) Uani 1 4 e d . . .
O1S O 0.29769(8) 0.37890(11) 0.46019(9) 0.0635(3) Uani 1 4 e d . . .
C1S C 0.37789(16) 0.1880(2) 0.54699(13) 0.0758(6) Uani 1 4 e d . . .
H1S1 H 0.4193 0.2370 0.5884 0.106 Uiso 1 4 e calc R . .
H1S2 H 0.4016 0.1113 0.5422 0.106 Uiso 1 4 e calc R . .
H1S3 H 0.3330 0.1739 0.5622 0.106 Uiso 1 4 e calc R . .
C2S C 0.26041(16) 0.1622(2) 0.39488(16) 0.0826(7) Uani 1 4 e d . . .
H2S1 H 0.2228 0.1562 0.4206 0.116 Uiso 1 4 e calc R . .
H2S2 H 0.2836 0.0833 0.3943 0.116 Uiso 1 4 e calc R . .
H2S3 H 0.2313 0.1911 0.3394 0.116 Uiso 1 4 e calc R . .
S2X S 0.15077(9) 0.73982(12) 0.50143(9) 0.0751(5) Uani 0.467(2) 4 e d P . .
S2Y S 0.16963(8) 0.72602(9) 0.45400(8) 0.0735(4) Uani 0.533(2) 4 e d P . .
O1RX O 0.1953(5) 0.6254(7) 0.4956(4) 0.0739(16) Uani 0.467(2) 4 e d P . .
O1RY O 0.1837(5) 0.6360(6) 0.5217(3) 0.090(2) Uani 0.533(2) 4 e d P . .
C1R C 0.0702(3) 0.7702(4) 0.4112(3) 0.1529(19) Uani 1 4 e d . . .
H1R1 H 0.0732 0.8068 0.3638 0.214 Uiso 1 4 e d R . .
H1R2 H 0.0474 0.8278 0.4365 0.214 Uiso 1 4 e d R . .
H1R3 H 0.0356 0.6991 0.3947 0.214 Uiso 1 4 e d R . .
C2R C 0.2181(2) 0.8622(3) 0.5106(3) 0.1266(14) Uani 1 4 e d . . .
H2R1 H 0.2255 0.9021 0.4664 0.177 Uiso 1 4 e d R . .
H2R2 H 0.2710 0.8417 0.5533 0.177 Uiso 1 4 e d R . .
H2R3 H 0.1894 0.9159 0.5322 0.177 Uiso 1 4 e d R . .

loop_
_atom_site_aniso_label
_atom_site_aniso_U_11
_atom_site_aniso_U_22
_atom_site_aniso_U_33
_atom_site_aniso_U_23
_atom_site_aniso_U_13
_atom_site_aniso_U_12
N1 0.0444(6) 0.0312(6) 0.0468(6) -0.0086(5) 0.0118(5) 0.0044(5)
C2 0.0411(7) 0.0302(6) 0.0420(7) -0.0009(5) 0.0136(6) 0.0016(5)
C3 0.0462(7) 0.0301(6) 0.0404(7) -0.0019(5) 0.0131(6) 0.0015(6)
C4 0.0485(8) 0.0289(7) 0.0440(7) -0.0033(5) 0.0117(6) 0.0043(6)
C5 0.0432(7) 0.0347(7) 0.0412(7) -0.0023(6) 0.0112(6) 0.0049(6)
C6 0.0396(7) 0.0366(7) 0.0433(7) -0.0092(6) 0.0129(6) -0.0001(6)
O7 0.0672(8) 0.0349(6) 0.0654(8) -0.0116(5) 0.0057(6) 0.0168(5)
O8 0.0564(6) 0.0423(6) 0.0470(6) -0.0059(5) 0.0037(5) 0.0158(5)
C9 0.0493(8) 0.0351(7) 0.0542(9) 0.0044(6) 0.0154(7) 0.0088(6)
C10 0.0496(8) 0.0503(9) 0.0474(8) 0.0060(7) 0.0080(7) 0.0065(7)
C11 0.0582(10) 0.0518(10) 0.0423(8) -0.0044(7) 0.0040(7) -0.0015(8)
C12 0.0615(9) 0.0363(8) 0.0461(8) -0.0085(6) 0.0092(7) 0.0017(7)
C13 0.0442(8) 0.0433(8) 0.0481(8) -0.0121(6) 0.0099(6) 0.0036(6)
C14 0.0562(10) 0.0889(16) 0.0654(11) -0.0329(11) 0.0249(9) -0.0095(10)
C15 0.0727(13) 0.122(2) 0.0642(12) -0.0486(14) 0.0246(10) 0.0000(13)
C16 0.0642(12) 0.0936(17) 0.0666(12) -0.0427(12) 0.0049(10) 0.0000(11)
C17 0.0516(11) 0.117(2) 0.1013(18) -0.0596(17) 0.0158(11) -0.0175(12)
C18 0.0519(10) 0.0950(17) 0.0856(14) -0.0471(13) 0.0241(10) -0.0107(10)
N1' 0.0458(6) 0.0235(5) 0.0354(5) 0.0004(4) 0.0126(5) -0.0055(4)
C2' 0.0406(6) 0.0255(6) 0.0343(6) -0.0017(5) 0.0112(5) -0.0026(5)
C3' 0.0401(7) 0.0251(6) 0.0360(6) 0.0003(5) 0.0132(5) 0.0002(5)
C4' 0.0421(7) 0.0234(6) 0.0389(6) 0.0014(5) 0.0130(5) -0.0027(5)
C5' 0.0431(7) 0.0269(6) 0.0338(6) -0.0051(5) 0.0132(5) -0.0067(5)
C6' 0.0383(6) 0.0252(6) 0.0337(6) -0.0015(5) 0.0144(5) -0.0027(5)
O7' 0.0682(7) 0.0305(5) 0.0518(6) 0.0071(4) 0.0050(5) -0.0175(5)
O8' 0.0662(7) 0.0350(5) 0.0356(5) -0.0032(4) 0.0101(5) -0.0190(5)
C9' 0.0532(8) 0.0331(7) 0.0461(8) -0.0039(6) 0.0077(7) -0.0108(6)
C10' 0.0614(10) 0.0433(9) 0.0428(8) -0.0044(7) -0.0004(7) -0.0064(7)
C11' 0.0661(11) 0.0454(9) 0.0413(8) 0.0056(7) 0.0022(7) -0.0005(8)
C12' 0.0545(9) 0.0338(7) 0.0419(7) 0.0067(6) 0.0086(7) -0.0030(6)
C13' 0.0401(7) 0.0296(6) 0.0344(6) 0.0016(5) 0.0143(5) -0.0053(5)
C14' 0.0718(11) 0.0444(8) 0.0456(8) 0.0091(6) 0.0309(8) 0.0150(8)
C15' 0.0713(11) 0.0519(10) 0.0554(9) 0.0197(8) 0.0294(9) 0.0209(8)
C16' 0.0572(9) 0.0526(10) 0.0404(8) 0.0122(7) 0.0145(7) -0.0036(7)
C17' 0.0684(10) 0.0534(10) 0.0347(7) -0.0012(6) 0.0214(7) -0.0030(8)
C18' 0.0601(9) 0.0379(7) 0.0391(7) -0.0026(6) 0.0202(7) 0.0020(6)
S1 0.0553(2) 0.0504(2) 0.0610(3) 0.00505(19) 0.0235(2) -0.00147(18)
O1S 0.0702(8) 0.0316(6) 0.0799(9) 0.0073(6) 0.0229(7) -0.0040(5)
C1S 0.0988(16) 0.0556(12) 0.0572(11) 0.0060(9) 0.0170(11) 0.0209(11)
C2S 0.0885(15) 0.0462(11) 0.0878(15) -0.0117(10) 0.0119(12) -0.0067(10)
S2X 0.0798(8) 0.0722(8) 0.0893(10) 0.0206(6) 0.0513(7) 0.0087(6)
S2Y 0.1003(8) 0.0525(6) 0.0962(8) 0.0186(5) 0.0693(7) 0.0232(5)
O1RX 0.081(2) 0.043(2) 0.099(5) 0.023(3) 0.039(3) 0.0044(17)
O1RY 0.156(6) 0.0337(17) 0.067(3) 0.0064(17) 0.033(2) -0.011(2)
C1R 0.137(3) 0.112(3) 0.152(4) 0.001(2) 0.003(3) 0.039(2)
C2R 0.120(2) 0.0484(14) 0.232(4) 0.003(2) 0.095(3) -0.0015(14)

loop_
_geom_bond_atom_site_label_1
_geom_bond_atom_site_label_2
_geom_bond_distance
_geom_bond_site_symmetry_2
_geom_bond_publ_flag
N1 C2 1.3611(19) . ?
N1 C6 1.3647(19) . ?
C2 C3 1.406(2) . ?
C2 C9 1.421(2) . ?
C3 C12 1.409(2) . ?
C3 C4 1.450(2) . ?
C4 O7 1.2559(18) . ?
C4 C5 1.435(2) . ?
C5 O8 1.3602(18) . ?
C5 C6 1.371(2) . ?
C6 C13 1.491(2) . ?
C9 C10 1.364(2) . ?
C10 C11 1.399(3) . ?
C11 C12 1.366(2) . ?
C13 C14 1.373(3) . ?
C13 C18 1.381(3) . ?
C14 C15 1.389(3) . ?
C15 C16 1.364(3) . ?
C16 C17 1.373(3) . ?
C17 C18 1.385(3) . ?
N1' C6' 1.3639(17) . ?
N1' C2' 1.3660(17) . ?
C2' C3' 1.4034(19) . ?
C2' C9' 1.4105(19) . ?
C3' C12' 1.4149(19) . ?
C3' C4' 1.4437(19) . ?
C4' O7' 1.2588(17) . ?
C4' C5' 1.4302(19) . ?
C5' O8' 1.3602(16) . ?
C5' C6' 1.3739(18) . ?
C6' C13' 1.4895(18) . ?
C9' C10' 1.374(2) . ?
C10' C11' 1.403(3) . ?
C11' C12' 1.361(2) . ?
C13' C14' 1.384(2) . ?
C13' C18' 1.387(2) . ?
C14' C15' 1.387(2) . ?
C15' C16' 1.365(3) . ?
C16' C17' 1.372(3) . ?
C17' C18' 1.388(2) . ?
S1 O1S 1.5021(14) . ?
S1 C2S 1.769(2) . ?
S1 C1S 1.778(2) . ?
S2X S2Y 1.0460(16) . ?
S2X O1RY 1.262(7) . ?
S2X O1RX 1.509(7) . ?
S2X C1R 1.683(4) . ?
S2X C2R 1.760(3) . ?
S2Y O1RX 1.301(7) . ?
S2Y O1RY 1.499(6) . ?
S2Y C1R 1.680(4) . ?
S2Y C2R 1.806(4) . ?
O1RX O1RY 0.594(7) . ?
